data_1536411
loop_
_publ_author_name
'Palkina, K.K.'
'Chibiskova, N.T.'
'Maksimova, S.I.'
'Kuvshinova, T.B.'
'Pautina, M.S.'
'Volf, G.U.'

_publ_section_title
;
 Structure of trithiocyclotriphosphates of potassium and cesium.
;
_journal_name_full 'Izvestiya Akademii Nauk SSSR, Neorganicheskie Materialy'
_journal_page_first 1486
_journal_page_last 1490
_journal_volume 28
_journal_year 1992
_chemical_formula_sum 'Cs3 O6 P3 S3'
_chemical_name_systematic 'Cs3 (P3 O6 S3)'
_space_group_IT_number 14
_symmetry_space_group_name_Hall '-P 2yab'
_symmetry_space_group_name_H-M 'P 1 21/a 1'
_cell_angle_alpha 90
_cell_angle_beta 91.54
_cell_angle_gamma 90
_cell_formula_units_Z 4
_cell_length_a 13.013
_cell_length_b 8.337
_cell_length_c 13.108
_cell_volume 1421.565
_citation_journal_id_ASTM IVNMAW
_cod_data_source_file Palkina_IVNMAW_1992_1260.cif
_cod_data_source_block Cs3O6P3S3
_cod_original_sg_symbol_Hall '-P 2ybc (z,y,-x)'
_cod_database_code 1536411

loop_
_symmetry_equiv_pos_as_xyz
x,y,z
-x+1/2,y+1/2,-z
-x,-y,-z
x-1/2,-y-1/2,z

loop_
_atom_site_label
_atom_site_type_symbol
_atom_site_fract_x
_atom_site_fract_y
_atom_site_fract_z
_atom_site_occupancy
_atom_site_U_iso_or_equiv
Cs3 Cs+1 0.902 0.0031 0.2561 1 0.0
P2 P+5 0.48 -0.0462 0.2386 1 0.0
O6 O-2 0.7972 -0.431 0.6136 1 0.0
Cs1 Cs+1 0.3379 0.2227 0.9665 1 0.0
O3 O-2 0.7159 0.103 0.132 1 0.0
S3 S-2 0.3315 -0.0484 0.2225 1 0.0
P1 P+5 0.6202 0.1928 0.1475 1 0.0
O2 O-2 0.4756 -0.069 0.8498 1 0.0
S2 S-2 0.9312 -0.1771 0.5294 1 0.0
O1 O-2 0.382 -0.267 0.7389 1 0.0
S1 S-2 0.0818 0.1345 0.0525 1 0.0
Cs2 Cs+1 0.6802 -0.2895 0.4227 1 0.0
O4 O-2 0.4892 -0.055 0.6591 1 0.0
O5 O-2 0.5388 -0.199 0.2388 1 0.0
P3 P+5 0.8901 -0.3322 0.6324 1 0.0
